data_4349324
loop_
_publ_author_name
'Torres-Huerta, Aaron'
'Cruz-Huerta, Jorge'
'H\"opfl, Herbert'
'Hern\'andez-V\'azquez, Luis G'
'Escalante-Garc\'ia, Jaime'
'Jim\'enez-S\'anchez, Arturo'
'Santillan, Rosa'
'Hern\'andez-Ahuactzi, Ir\'an F'
'S\'anchez, Mario'

_publ_section_title
;
 Variation of the Molecular Conformation, Shape, and Cavity Size in
 Dinuclear Metalla-Macrocycles Containing Hetero-Ditopic
 Dithiocarbamate-Carboxylate Ligands from a Homologous Series of
 N-Substituted Amino Acids.
;
_journal_issue 23
_journal_name_full 'Inorganic chemistry'
_journal_page_first 12451
_journal_page_last 12469
_journal_paper_doi 10.1021/acs.inorgchem.6b02387
_journal_volume 55
_journal_year 2016
_chemical_formula_moiety 'C44 H70 N2 O4 S4 Sn2'
_chemical_formula_sum 'C44 H70 N2 O4 S4 Sn2'
_chemical_formula_weight 1056.64
_space_group_IT_number 2
_space_group_name_Hall '-P 1'
_space_group_name_H-M_alt 'P -1'
_symmetry_cell_setting triclinic
_symmetry_space_group_name_H-M 'P -1'
_atom_sites_solution_hydrogens geom
_atom_sites_solution_primary direct
_atom_sites_solution_secondary difmap
_audit_creation_method SHELXL-97
_cell_angle_alpha 99.675(2)
_cell_angle_beta 90.719(2)
_cell_angle_gamma 107.1020(10)
_cell_formula_units_Z 2
_cell_length_a 10.1984(9)
_cell_length_b 14.2488(13)
_cell_length_c 17.5947(16)
_cell_measurement_reflns_used 6747
_cell_measurement_temperature 100(2)
_cell_measurement_theta_max 28.29
_cell_measurement_theta_min 2.18
_cell_volume 2403.7(4)
_computing_cell_refinement 'Bruker SAINT'
_computing_data_collection 'Bruker SMART'
_computing_data_reduction 'Bruker SAINT'
_computing_molecular_graphics 'Bruker SHELXTL'
_computing_publication_material 'Bruker SHELXTL'
_computing_structure_refinement 'SHELXL-97 (Sheldrick, 1997)'
_computing_structure_solution 'SHELXS-97 (Sheldrick, 1990)'
_diffrn_ambient_temperature 100(2)
_diffrn_measured_fraction_theta_full 0.997
_diffrn_measured_fraction_theta_max 0.997
_diffrn_measurement_device_type 'CCD area detector'
_diffrn_measurement_method 'phi and omega scans'
_diffrn_radiation_monochromator graphite
_diffrn_radiation_source 'fine-focus sealed tube'
_diffrn_radiation_type MoK\a
_diffrn_radiation_wavelength 0.71073
_diffrn_reflns_av_R_equivalents 0.0263
_diffrn_reflns_av_sigmaI/netI 0.0285
_diffrn_reflns_limit_h_max 12
_diffrn_reflns_limit_h_min -12
_diffrn_reflns_limit_k_max 16
_diffrn_reflns_limit_k_min -16
_diffrn_reflns_limit_l_max 20
_diffrn_reflns_limit_l_min -20
_diffrn_reflns_number 23197
_diffrn_reflns_theta_full 25.00
_diffrn_reflns_theta_max 25.00
_diffrn_reflns_theta_min 1.18
_exptl_absorpt_coefficient_mu 1.254
_exptl_absorpt_correction_T_max 0.61
_exptl_absorpt_correction_T_min 0.58
_exptl_absorpt_correction_type multi-scan
_exptl_absorpt_process_details SADABS
_exptl_crystal_colour colorless
_exptl_crystal_density_diffrn 1.460
_exptl_crystal_density_method 'not measured'
_exptl_crystal_description block
_exptl_crystal_F_000 1088
_exptl_crystal_size_max 0.49
_exptl_crystal_size_mid 0.47
_exptl_crystal_size_min 0.43
_refine_diff_density_max 1.327
_refine_diff_density_min -0.527
_refine_diff_density_rms 0.076
_refine_ls_extinction_method none
_refine_ls_goodness_of_fit_ref 1.055
_refine_ls_hydrogen_treatment constr
_refine_ls_matrix_type full
_refine_ls_number_parameters 509
_refine_ls_number_reflns 8443
_refine_ls_number_restraints 0
_refine_ls_restrained_S_all 1.055
_refine_ls_R_factor_all 0.0309
_refine_ls_R_factor_gt 0.0293
_refine_ls_shift/su_max 0.002
_refine_ls_shift/su_mean 0.000
_refine_ls_structure_factor_coef Fsqd
_refine_ls_weighting_details 'calc w=1/[\s^2^(Fo^2^)+(0.0249P)^2^+4.5723P] where P=(Fo^2^+2Fc^2^)/3'
_refine_ls_weighting_scheme calc
_refine_ls_wR_factor_gt 0.0682
_refine_ls_wR_factor_ref 0.0694
_reflns_number_gt 8210
_reflns_number_total 8443
_reflns_threshold_expression >2sigma(I)
_cod_data_source_file ic6b02387_si_003.cif
_cod_data_source_block jen1drem
_cod_depositor_comments
;
The following automatic conversions were performed:

data item '_symmetry_cell_setting' value 'Triclinic' was changed to
'triclinic' in accordance with the
/home/saulius/struct/COD-crude-data/automatic-downloads/DataCite-retrospective/ACS/depositions/lib/dictionaries/cif_core.dic
dictionary named 'cif_core.dic' version 2.4.2 last updated on
2011-04-26.

Automatic conversion script
Id: cif_fix_values 6909 2019-04-08 15:41:33Z antanas 
;
_cod_original_sg_symbol_H-M P-1
_cod_database_code 4349324

loop_
_symmetry_equiv_pos_as_xyz
'x, y, z'
'-x, -y, -z'

loop_
_atom_site_label
_atom_site_type_symbol
_atom_site_fract_x
_atom_site_fract_y
_atom_site_fract_z
_atom_site_U_iso_or_equiv
_atom_site_adp_type
_atom_site_occupancy
_atom_site_symmetry_multiplicity
_atom_site_calc_flag
_atom_site_refinement_flags
Sn1 Sn 0.612579(19) 0.795100(14) 0.453549(11) 0.01569(6) Uani 1 1 d .
S1 S 0.54343(7) 0.84754(5) 0.58432(4) 0.01789(15) Uani 1 1 d .
S2 S 0.42061(8) 0.64039(5) 0.50196(4) 0.01914(15) Uani 1 1 d .
N1 N 0.3709(2) 0.70610(17) 0.64694(13) 0.0138(5) Uani 1 1 d .
O1 O 0.7495(2) 0.94434(15) 0.47688(11) 0.0189(4) Uani 1 1 d .
O2 O 0.7990(2) 0.89820(14) 0.35711(11) 0.0185(4) Uani 1 1 d .
C1 C 0.4360(3) 0.7269(2) 0.58432(16) 0.0156(6) Uani 1 1 d .
C2 C 0.3660(3) 0.7818(2) 0.71348(16) 0.0145(6) Uani 1 1 d .
H2A H 0.4441 0.8427 0.7136 0.017 Uiso 1 1 calc R
H2B H 0.3764 0.7565 0.7616 0.017 Uiso 1 1 calc R
C3 C 0.2325(3) 0.8086(2) 0.71257(16) 0.0153(6) Uani 1 1 d .
H3A H 0.2293 0.8530 0.7618 0.018 Uiso 1 1 calc R
H3B H 0.1543 0.7470 0.7091 0.018 Uiso 1 1 calc R
C4 C 0.2166(3) 0.8604(2) 0.64548(16) 0.0167(6) Uani 1 1 d .
H4A H 0.2954 0.9216 0.6488 0.020 Uiso 1 1 calc R
H4B H 0.2194 0.8157 0.5963 0.020 Uiso 1 1 calc R
C5 C 0.0837(3) 0.8883(2) 0.64414(17) 0.0169(6) Uani 1 1 d .
H5A H 0.0809 0.9338 0.6928 0.020 Uiso 1 1 calc R
H5B H 0.0045 0.8273 0.6409 0.020 Uiso 1 1 calc R
C6 C 0.0716(3) 0.9392(2) 0.57544(17) 0.0180(6) Uani 1 1 d .
H6A H 0.0811 0.8957 0.5270 0.022 Uiso 1 1 calc R
H6B H -0.0205 0.9488 0.5725 0.022 Uiso 1 1 calc R
C7 C 0.8196(3) 0.9610(2) 0.41711(16) 0.0160(6) Uani 1 1 d .
C8 C 0.2981(3) 0.6022(2) 0.65552(17) 0.0164(6) Uani 1 1 d .
H8A H 0.2718 0.5596 0.6038 0.020 Uiso 1 1 calc R
H8B H 0.2130 0.6006 0.6825 0.020 Uiso 1 1 calc R
C9 C 0.3895(3) 0.5625(2) 0.70096(17) 0.0164(6) Uani 1 1 d .
C10 C 0.3819(3) 0.5684(2) 0.78045(17) 0.0192(6) Uani 1 1 d .
H10 H 0.3155 0.5948 0.8059 0.023 Uiso 1 1 calc R
C11 C 0.4702(3) 0.5362(2) 0.82300(19) 0.0249(7) Uani 1 1 d .
H11 H 0.4650 0.5416 0.8774 0.030 Uiso 1 1 calc R
C12 C 0.5657(3) 0.4964(2) 0.7863(2) 0.0280(7) Uani 1 1 d .
H12 H 0.6271 0.4750 0.8154 0.034 Uiso 1 1 calc R
C13 C 0.5715(3) 0.4877(3) 0.7072(2) 0.0310(8) Uani 1 1 d .
H13 H 0.6353 0.4584 0.6817 0.037 Uiso 1 1 calc R
C14 C 0.4852(3) 0.5213(2) 0.66451(19) 0.0245(7) Uani 1 1 d .
H14 H 0.4914 0.5162 0.6102 0.029 Uiso 1 1 calc R
C15 C 0.7663(3) 0.7206(2) 0.45072(17) 0.0191(6) Uani 1 1 d .
H15A H 0.7459 0.6679 0.4040 0.023 Uiso 1 1 calc R
H15B H 0.8559 0.7694 0.4449 0.023 Uiso 1 1 calc R
C16 C 0.7822(3) 0.6731(2) 0.51975(17) 0.0223(6) Uani 1 1 d .
H16A H 0.6991 0.6162 0.5211 0.027 Uiso 1 1 calc R
H16B H 0.7899 0.7225 0.5677 0.027 Uiso 1 1 calc R
C17 C 0.9086(3) 0.6362(2) 0.51703(18) 0.0237(7) Uani 1 1 d .
H17A H 0.9039 0.5907 0.4672 0.028 Uiso 1 1 calc R
H17B H 0.9920 0.6940 0.5192 0.028 Uiso 1 1 calc R
C18 C 0.9212(4) 0.5818(3) 0.5827(2) 0.0341(8) Uani 1 1 d .
H18A H 0.9253 0.6262 0.6323 0.051 Uiso 1 1 calc R
H18B H 1.0053 0.5617 0.5790 0.051 Uiso 1 1 calc R
H18C H 0.8413 0.5224 0.5793 0.051 Uiso 1 1 calc R
C19 C 0.4785(3) 0.8100(2) 0.36557(17) 0.0241(7) Uani 1 1 d .
H19A H 0.5325 0.8605 0.3365 0.029 Uiso 1 1 calc R
H19B H 0.4472 0.7456 0.3291 0.029 Uiso 1 1 calc R
C20 C 0.3521(3) 0.8394(2) 0.39130(17) 0.0226(6) Uani 1 1 d .
H20A H 0.3802 0.8991 0.4327 0.027 Uiso 1 1 calc R
H20B H 0.2889 0.7844 0.4127 0.027 Uiso 1 1 calc R
C21 C 0.2771(3) 0.8620(2) 0.32430(17) 0.0221(6) Uani 1 1 d .
H21A H 0.2465 0.8013 0.2839 0.026 Uiso 1 1 calc R
H21B H 0.3423 0.9146 0.3015 0.026 Uiso 1 1 calc R
C22 C 0.1525(3) 0.8962(2) 0.3477(2) 0.0277(7) Uani 1 1 d .
H22A H 0.0880 0.8449 0.3711 0.042 Uiso 1 1 calc R
H22B H 0.1071 0.9068 0.3019 0.042 Uiso 1 1 calc R
H22C H 0.1826 0.9587 0.3853 0.042 Uiso 1 1 calc R
Sn31 Sn 0.992029(19) 0.688482(14) -0.084444(11) 0.01521(6) Uani 1 1 d .
S31 S 0.83187(7) 0.64101(5) 0.01724(4) 0.01750(15) Uani 1 1 d .
S32 S 1.00997(7) 0.84942(5) 0.03102(4) 0.01933(15) Uani 1 1 d .
N31 N 0.8237(2) 0.78804(17) 0.13110(13) 0.0150(5) Uani 1 1 d .
O31 O 0.8937(2) 0.53651(15) -0.14024(11) 0.0185(4) Uani 1 1 d .
O32 O 1.0547(2) 0.59260(14) -0.21882(12) 0.0188(4) Uani 1 1 d .
C31 C 0.8834(3) 0.7637(2) 0.06742(16) 0.0160(6) Uani 1 1 d .
C32 C 0.7274(3) 0.7131(2) 0.16868(16) 0.0166(6) Uani 1 1 d .
H32A H 0.6882 0.6511 0.1304 0.020 Uiso 1 1 calc R
H32B H 0.6508 0.7385 0.1871 0.020 Uiso 1 1 calc R
C33 C 0.7981(3) 0.6896(2) 0.23659(16) 0.0168(6) Uani 1 1 d .
H33A H 0.7287 0.6424 0.2619 0.020 Uiso 1 1 calc R
H33B H 0.8365 0.7518 0.2748 0.020 Uiso 1 1 calc R
C34 C 0.9132(3) 0.6445(2) 0.21360(16) 0.0181(6) Uani 1 1 d .
H34A H 0.9844 0.6927 0.1901 0.022 Uiso 1 1 calc R
H34B H 0.8756 0.5836 0.1740 0.022 Uiso 1 1 calc R
C35 C 0.9797(3) 0.6179(2) 0.28174(17) 0.0183(6) Uani 1 1 d .
H35A H 0.9091 0.5688 0.3049 0.022 Uiso 1 1 calc R
H35B H 1.0168 0.6785 0.3216 0.022 Uiso 1 1 calc R
C36 C 1.0957(3) 0.5742(2) 0.25725(17) 0.0194(6) Uani 1 1 d .
H36A H 1.1635 0.6216 0.2313 0.023 Uiso 1 1 calc R
H36B H 1.1432 0.5654 0.3038 0.023 Uiso 1 1 calc R
C37 C 0.9568(3) 0.5255(2) -0.20301(16) 0.0159(6) Uani 1 1 d .
C38 C 0.8554(3) 0.8927(2) 0.17233(16) 0.0163(6) Uani 1 1 d .
H38A H 0.9494 0.9308 0.1618 0.020 Uiso 1 1 calc R
H38B H 0.8530 0.8936 0.2287 0.020 Uiso 1 1 calc R
C39 C 0.7542(3) 0.9420(2) 0.14739(16) 0.0159(6) Uani 1 1 d .
C40 C 0.6325(3) 0.9348(2) 0.18446(17) 0.0207(6) Uani 1 1 d .
H40 H 0.6144 0.8993 0.2262 0.025 Uiso 1 1 calc R
C41 C 0.5377(3) 0.9784(2) 0.16150(18) 0.0255(7) Uani 1 1 d .
H41 H 0.4547 0.9720 0.1869 0.031 Uiso 1 1 calc R
C42 C 0.5638(3) 1.0314(2) 0.10143(18) 0.0242(7) Uani 1 1 d .
H42 H 0.4992 1.0616 0.0855 0.029 Uiso 1 1 calc R
C43 C 0.6849(3) 1.0399(2) 0.06470(18) 0.0240(7) Uani 1 1 d .
H43 H 0.7035 1.0768 0.0238 0.029 Uiso 1 1 calc R
C44 C 0.7787(3) 0.9954(2) 0.08699(17) 0.0202(6) Uani 1 1 d .
H44 H 0.8610 1.0014 0.0609 0.024 Uiso 1 1 calc R
C45 C 0.9059(3) 0.7570(2) -0.16316(17) 0.0204(6) Uani 1 1 d .
H45A H 0.9724 0.8221 -0.1673 0.024 Uiso 1 1 calc R
H45B H 0.8901 0.7142 -0.2150 0.024 Uiso 1 1 calc R
C46 C 0.7709(3) 0.7731(2) -0.13774(19) 0.0245(7) Uani 1 1 d .
H46A H 0.7895 0.8230 -0.0893 0.029 Uiso 1 1 calc R
H46B H 0.7097 0.7096 -0.1263 0.029 Uiso 1 1 calc R
C47 C 0.6963(3) 0.8086(2) -0.1975(2) 0.0277(7) Uani 1 1 d .
H47A H 0.6805 0.7599 -0.2465 0.033 Uiso 1 1 calc R
H47B H 0.6053 0.8098 -0.1793 0.033 Uiso 1 1 calc R
C48 C 0.7733(3) 0.9113(3) -0.2135(2) 0.0309(8) Uani 1 1 d .
H48A H 0.7872 0.9605 -0.1656 0.046 Uiso 1 1 calc R
H48B H 0.7198 0.9292 -0.2523 0.046 Uiso 1 1 calc R
H48C H 0.8628 0.9105 -0.2328 0.046 Uiso 1 1 calc R
C49 C 1.1878(3) 0.6749(2) -0.05382(17) 0.0197(6) Uani 1 1 d .
H49A H 1.1872 0.6057 -0.0743 0.024 Uiso 1 1 calc R
H49B H 1.2578 0.7195 -0.0807 0.024 Uiso 1 1 calc R
C50 C 1.2348(3) 0.6982(3) 0.03137(18) 0.0277(7) Uani 1 1 d .
H50A H 1.1627 0.6580 0.0599 0.033 Uiso 1 1 calc R
H50B H 1.2464 0.7695 0.0515 0.033 Uiso 1 1 calc R
C51 C 1.3701(3) 0.6764(3) 0.0464(2) 0.0310(8) Uani 1 1 d .
H51A H 1.3922 0.6893 0.1029 0.037 Uiso 1 1 calc R
H51B H 1.3577 0.6048 0.0270 0.037 Uiso 1 1 calc R
C52 C 1.4900(3) 0.7381(3) 0.0088(2) 0.0316(8) Uani 1 1 d .
H52A H 1.4711 0.7233 -0.0473 0.047 Uiso 1 1 calc R
H52B H 1.5735 0.7217 0.0218 0.047 Uiso 1 1 calc R
H52C H 1.5032 0.8091 0.0278 0.047 Uiso 1 1 calc R

loop_
_atom_site_aniso_label
_atom_site_aniso_U_11
_atom_site_aniso_U_22
_atom_site_aniso_U_33
_atom_site_aniso_U_23
_atom_site_aniso_U_13
_atom_site_aniso_U_12
Sn1 0.01649(11) 0.01762(11) 0.01471(11) 0.00401(8) 0.00366(7) 0.00704(8)
S1 0.0197(4) 0.0149(3) 0.0178(4) 0.0026(3) 0.0056(3) 0.0034(3)
S2 0.0217(4) 0.0169(4) 0.0169(4) -0.0001(3) 0.0044(3) 0.0044(3)
N1 0.0140(11) 0.0124(11) 0.0167(12) 0.0024(9) 0.0026(9) 0.0065(9)
O1 0.0208(11) 0.0194(10) 0.0176(10) 0.0045(8) 0.0059(8) 0.0067(9)
O2 0.0236(11) 0.0159(10) 0.0165(10) 0.0024(8) 0.0055(8) 0.0069(8)
C1 0.0148(14) 0.0158(14) 0.0180(15) 0.0025(11) 0.0016(11) 0.0077(11)
C2 0.0184(14) 0.0103(13) 0.0145(14) 0.0008(11) 0.0026(11) 0.0048(11)
C3 0.0163(14) 0.0148(14) 0.0169(14) 0.0023(11) 0.0052(11) 0.0079(11)
C4 0.0191(14) 0.0161(14) 0.0180(14) 0.0054(11) 0.0045(11) 0.0086(12)
C5 0.0150(14) 0.0155(14) 0.0212(15) 0.0044(11) 0.0049(11) 0.0053(11)
C6 0.0177(14) 0.0170(14) 0.0203(15) 0.0021(12) 0.0013(12) 0.0074(12)
C7 0.0156(14) 0.0187(15) 0.0187(15) 0.0075(12) 0.0015(11) 0.0104(12)
C8 0.0139(14) 0.0132(14) 0.0214(15) 0.0024(11) 0.0048(11) 0.0031(11)
C9 0.0133(14) 0.0115(13) 0.0229(15) 0.0042(11) 0.0010(11) 0.0007(11)
C10 0.0206(15) 0.0133(14) 0.0226(16) 0.0034(12) 0.0041(12) 0.0033(12)
C11 0.0288(17) 0.0176(15) 0.0257(17) 0.0049(13) -0.0036(13) 0.0025(13)
C12 0.0187(16) 0.0242(17) 0.042(2) 0.0142(15) -0.0065(14) 0.0041(13)
C13 0.0247(17) 0.0340(19) 0.043(2) 0.0136(16) 0.0090(15) 0.0174(15)
C14 0.0254(16) 0.0254(16) 0.0275(17) 0.0085(13) 0.0088(13) 0.0124(13)
C15 0.0192(15) 0.0211(15) 0.0203(15) 0.0060(12) 0.0055(12) 0.0096(12)
C16 0.0212(15) 0.0253(16) 0.0210(16) 0.0058(13) 0.0003(12) 0.0070(13)
C17 0.0241(16) 0.0195(15) 0.0268(17) 0.0007(13) -0.0033(13) 0.0078(13)
C18 0.0331(19) 0.0317(19) 0.039(2) 0.0095(16) -0.0123(16) 0.0110(15)
C19 0.0257(16) 0.0332(18) 0.0178(15) 0.0089(13) 0.0034(13) 0.0130(14)
C20 0.0211(16) 0.0290(17) 0.0198(15) 0.0051(13) 0.0010(12) 0.0103(13)
C21 0.0207(15) 0.0242(16) 0.0208(16) 0.0029(12) -0.0008(12) 0.0069(13)
C22 0.0255(17) 0.0268(17) 0.0317(18) 0.0010(14) -0.0030(14) 0.0116(14)
Sn31 0.01465(10) 0.01804(11) 0.01483(10) 0.00290(8) 0.00328(7) 0.00773(8)
S31 0.0204(4) 0.0144(3) 0.0169(3) 0.0008(3) 0.0050(3) 0.0049(3)
S32 0.0204(4) 0.0174(4) 0.0187(4) 0.0027(3) 0.0067(3) 0.0035(3)
N31 0.0189(12) 0.0132(12) 0.0145(12) 0.0027(9) 0.0047(9) 0.0069(10)
O31 0.0177(10) 0.0194(10) 0.0190(11) 0.0017(8) 0.0043(8) 0.0072(8)
O32 0.0184(10) 0.0174(10) 0.0215(11) 0.0026(8) 0.0051(8) 0.0068(9)
C31 0.0180(14) 0.0163(14) 0.0153(14) 0.0025(11) -0.0002(11) 0.0080(12)
C32 0.0127(14) 0.0185(14) 0.0195(15) 0.0058(12) 0.0041(11) 0.0044(11)
C33 0.0195(15) 0.0147(14) 0.0177(14) 0.0045(11) 0.0043(11) 0.0062(12)
C34 0.0223(15) 0.0173(14) 0.0173(15) 0.0038(11) 0.0051(12) 0.0096(12)
C35 0.0202(15) 0.0164(14) 0.0190(15) 0.0014(11) 0.0019(12) 0.0073(12)
C36 0.0186(15) 0.0208(15) 0.0200(15) 0.0025(12) 0.0007(12) 0.0085(12)
C37 0.0156(14) 0.0197(15) 0.0162(14) 0.0038(11) 0.0004(11) 0.0110(12)
C38 0.0209(15) 0.0150(14) 0.0135(14) 0.0003(11) 0.0027(11) 0.0072(12)
C39 0.0212(15) 0.0112(13) 0.0129(14) -0.0035(11) 0.0010(11) 0.0041(11)
C40 0.0265(16) 0.0184(15) 0.0188(15) 0.0029(12) 0.0060(12) 0.0093(13)
C41 0.0262(17) 0.0239(16) 0.0276(17) 0.0022(13) 0.0087(13) 0.0105(13)
C42 0.0258(16) 0.0223(16) 0.0268(17) 0.0012(13) -0.0017(13) 0.0127(13)
C43 0.0304(17) 0.0237(16) 0.0200(16) 0.0074(13) 0.0019(13) 0.0095(14)
C44 0.0227(15) 0.0167(15) 0.0206(15) 0.0027(12) 0.0051(12) 0.0050(12)
C45 0.0232(16) 0.0244(16) 0.0184(15) 0.0049(12) 0.0024(12) 0.0139(13)
C46 0.0148(15) 0.0291(17) 0.0321(18) 0.0091(14) 0.0019(13) 0.0081(13)
C47 0.0199(16) 0.0276(17) 0.0359(19) 0.0049(14) -0.0044(14) 0.0086(14)
C48 0.0260(17) 0.0308(18) 0.040(2) 0.0105(15) 0.0000(15) 0.0123(15)
C49 0.0145(14) 0.0240(16) 0.0221(16) 0.0026(12) 0.0010(12) 0.0089(12)
C50 0.0236(16) 0.0398(19) 0.0222(17) 0.0068(14) 0.0019(13) 0.0127(15)
C51 0.0258(17) 0.041(2) 0.0285(18) 0.0071(15) -0.0066(14) 0.0139(15)
C52 0.0232(17) 0.037(2) 0.0322(19) -0.0015(15) -0.0046(14) 0.0101(15)

loop_
_atom_type_symbol
_atom_type_description
_atom_type_scat_dispersion_real
_atom_type_scat_dispersion_imag
_atom_type_scat_source
C C 0.0033 0.0016 'International Tables Vol C Tables 4.2.6.8 and 6.1.1.4'
H H 0.0000 0.0000 'International Tables Vol C Tables 4.2.6.8 and 6.1.1.4'
N N 0.0061 0.0033 'International Tables Vol C Tables 4.2.6.8 and 6.1.1.4'
S S 0.1246 0.1234 'International Tables Vol C Tables 4.2.6.8 and 6.1.1.4'
Sn Sn -0.6537 1.4246 'International Tables Vol C Tables 4.2.6.8 and 6.1.1.4'
O O 0.0106 0.0060 'International Tables Vol C Tables 4.2.6.8 and 6.1.1.4'

loop_
_geom_angle_atom_site_label_1
_geom_angle_atom_site_label_2
_geom_angle_atom_site_label_3
_geom_angle
_geom_angle_site_symmetry_1
_geom_angle_site_symmetry_3
C19 Sn1 C15 132.35(12) . .
C19 Sn1 O1 99.51(11) . .
C15 Sn1 O1 96.89(10) . .
C19 Sn1 S1 111.78(8) . .
C15 Sn1 S1 114.72(8) . .
O1 Sn1 S1 81.62(5) . .
C19 Sn1 S2 94.90(9) . .
C15 Sn1 S2 92.47(8) . .
O1 Sn1 S2 150.05(5) . .
S1 Sn1 S2 68.65(2) . .
C1 S1 Sn1 90.92(9) . .
C1 S2 Sn1 82.87(10) . .
C1 N1 C2 123.8(2) . .
C1 N1 C8 121.9(2) . .
C2 N1 C8 114.3(2) . .
C7 O1 Sn1 108.94(17) . .
N1 C1 S2 123.1(2) . .
N1 C1 S1 119.5(2) . .
S2 C1 S1 117.43(16) . .
N1 C2 C3 112.4(2) . .
C2 C3 C4 112.7(2) . .
C5 C4 C3 113.3(2) . .
C4 C5 C6 111.4(2) . .
C7 C6 C5 111.3(2) 2_676 .
O2 C7 O1 121.8(3) . .
O2 C7 C6 121.6(2) . 2_676
O1 C7 C6 116.6(2) . 2_676
N1 C8 C9 110.1(2) . .
C14 C9 C10 118.7(3) . .
C14 C9 C8 120.6(3) . .
C10 C9 C8 120.6(3) . .
C11 C10 C9 120.8(3) . .
C12 C11 C10 120.0(3) . .
C11 C12 C13 119.6(3) . .
C12 C13 C14 120.7(3) . .
C13 C14 C9 120.1(3) . .
C16 C15 Sn1 116.88(19) . .
C15 C16 C17 112.1(2) . .
C18 C17 C16 113.1(3) . .
C20 C19 Sn1 117.1(2) . .
C19 C20 C21 111.4(2) . .
C20 C21 C22 113.6(3) . .
C49 Sn31 C45 138.28(11) . .
C49 Sn31 O31 98.79(10) . .
C45 Sn31 O31 96.44(10) . .
C49 Sn31 S31 109.62(8) . .
C45 Sn31 S31 110.64(8) . .
O31 Sn31 S31 83.04(5) . .
C49 Sn31 S32 95.00(8) . .
C45 Sn31 S32 89.72(8) . .
O31 Sn31 S32 151.23(5) . .
S31 Sn31 S32 68.54(2) . .
C31 S31 Sn31 90.86(10) . .
C31 S32 Sn31 82.70(10) . .
C31 N31 C32 122.7(2) . .
C31 N31 C38 122.1(2) . .
C32 N31 C38 115.1(2) . .
C37 O31 Sn31 104.73(17) . .
N31 C31 S32 122.2(2) . .
N31 C31 S31 120.0(2) . .
S32 C31 S31 117.84(16) . .
N31 C32 C33 111.7(2) . .
C32 C33 C34 113.4(2) . .
C33 C34 C35 112.9(2) . .
C34 C35 C36 111.8(2) . .
C37 C36 C35 112.0(2) 2_765 .
O32 C37 O31 122.1(3) . .
O32 C37 C36 121.0(2) . 2_765
O31 C37 C36 116.9(2) . 2_765
N31 C38 C39 111.4(2) . .
C44 C39 C40 118.2(3) . .
C44 C39 C38 121.3(3) . .
C40 C39 C38 120.5(3) . .
C41 C40 C39 121.1(3) . .
C40 C41 C42 119.9(3) . .
C43 C42 C41 119.5(3) . .
C44 C43 C42 120.6(3) . .
C43 C44 C39 120.7(3) . .
C46 C45 Sn31 112.2(2) . .
C45 C46 C47 113.9(3) . .
C48 C47 C46 113.9(3) . .
C50 C49 Sn31 117.8(2) . .
C49 C50 C51 112.8(3) . .
C52 C51 C50 113.6(3) . .

loop_
_geom_bond_atom_site_label_1
_geom_bond_atom_site_label_2
_geom_bond_distance
_geom_bond_site_symmetry_2
Sn1 C19 2.130(3) .
Sn1 C15 2.133(3) .
Sn1 O1 2.142(2) .
Sn1 S1 2.4743(7) .
Sn1 S2 2.7482(8) .
S1 C1 1.746(3) .
S2 C1 1.710(3) .
N1 C1 1.324(4) .
N1 C2 1.465(3) .
N1 C8 1.482(3) .
O1 C7 1.295(3) .
O2 C7 1.235(3) .
C2 C3 1.518(4) .
C3 C4 1.524(4) .
C4 C5 1.521(4) .
C5 C6 1.532(4) .
C6 C7 1.509(4) 2_676
C7 C6 1.509(4) 2_676
C8 C9 1.508(4) .
C9 C14 1.390(4) .
C9 C10 1.391(4) .
C10 C11 1.387(4) .
C11 C12 1.380(5) .
C12 C13 1.381(5) .
C13 C14 1.386(5) .
C15 C16 1.515(4) .
C16 C17 1.527(4) .
C17 C18 1.520(4) .
C19 C20 1.520(4) .
C20 C21 1.526(4) .
C21 C22 1.527(4) .
Sn31 C49 2.133(3) .
Sn31 C45 2.137(3) .
Sn31 O31 2.154(2) .
Sn31 S31 2.4813(7) .
Sn31 S32 2.7563(8) .
S31 C31 1.743(3) .
S32 C31 1.711(3) .
N31 C31 1.326(4) .
N31 C32 1.476(3) .
N31 C38 1.483(3) .
O31 C37 1.295(3) .
O32 C37 1.234(3) .
C32 C33 1.521(4) .
C33 C34 1.524(4) .
C34 C35 1.525(4) .
C35 C36 1.526(4) .
C36 C37 1.516(4) 2_765
C37 C36 1.516(4) 2_765
C38 C39 1.507(4) .
C39 C44 1.393(4) .
C39 C40 1.394(4) .
C40 C41 1.382(4) .
C41 C42 1.384(5) .
C42 C43 1.383(4) .
C43 C44 1.380(4) .
C45 C46 1.522(4) .
C46 C47 1.526(4) .
C47 C48 1.518(5) .
C49 C50 1.519(4) .
C50 C51 1.529(4) .
C51 C52 1.513(5) .

loop_
_geom_torsion_atom_site_label_1
_geom_torsion_atom_site_label_2
_geom_torsion_atom_site_label_3
_geom_torsion_atom_site_label_4
_geom_torsion
_geom_torsion_site_symmetry_4
C19 Sn1 S1 C1 88.92(13) .
C15 Sn1 S1 C1 -80.37(13) .
O1 Sn1 S1 C1 -174.13(11) .
S2 Sn1 S1 C1 2.21(9) .
C19 Sn1 S2 C1 -113.77(13) .
C15 Sn1 S2 C1 113.35(12) .
O1 Sn1 S2 C1 4.97(15) .
S1 Sn1 S2 C1 -2.28(10) .
C19 Sn1 O1 C7 -67.25(19) .
C15 Sn1 O1 C7 67.84(19) .
S1 Sn1 O1 C7 -178.08(17) .
S2 Sn1 O1 C7 175.09(13) .
C2 N1 C1 S2 -170.4(2) .
C8 N1 C1 S2 10.6(4) .
C2 N1 C1 S1 9.8(4) .
C8 N1 C1 S1 -169.2(2) .
Sn1 S2 C1 N1 -176.4(2) .
Sn1 S2 C1 S1 3.39(14) .
Sn1 S1 C1 N1 176.1(2) .
Sn1 S1 C1 S2 -3.74(16) .
C1 N1 C2 C3 99.3(3) .
C8 N1 C2 C3 -81.6(3) .
N1 C2 C3 C4 -66.0(3) .
C2 C3 C4 C5 -179.6(2) .
C3 C4 C5 C6 -179.5(2) .
C4 C5 C6 C7 -66.0(3) 2_676
Sn1 O1 C7 O2 3.3(3) .
Sn1 O1 C7 C6 -176.35(18) 2_676
C1 N1 C8 C9 96.4(3) .
C2 N1 C8 C9 -82.7(3) .
N1 C8 C9 C14 -84.1(3) .
N1 C8 C9 C10 94.3(3) .
C14 C9 C10 C11 1.6(4) .
C8 C9 C10 C11 -177.0(3) .
C9 C10 C11 C12 -1.0(4) .
C10 C11 C12 C13 -0.8(5) .
C11 C12 C13 C14 1.9(5) .
C12 C13 C14 C9 -1.3(5) .
C10 C9 C14 C13 -0.4(4) .
C8 C9 C14 C13 178.1(3) .
C19 Sn1 C15 C16 -144.8(2) .
O1 Sn1 C15 C16 105.6(2) .
S1 Sn1 C15 C16 21.7(2) .
S2 Sn1 C15 C16 -45.9(2) .
Sn1 C15 C16 C17 -171.3(2) .
C15 C16 C17 C18 -176.0(3) .
C15 Sn1 C19 C20 160.8(2) .
O1 Sn1 C19 C20 -90.7(2) .
S1 Sn1 C19 C20 -6.0(3) .
S2 Sn1 C19 C20 62.9(2) .
Sn1 C19 C20 C21 171.7(2) .
C19 C20 C21 C22 -177.6(3) .
C49 Sn31 S31 C31 89.12(13) .
C45 Sn31 S31 C31 -79.71(13) .
O31 Sn31 S31 C31 -174.00(11) .
S32 Sn31 S31 C31 1.44(9) .
C49 Sn31 S32 C31 -110.61(13) .
C45 Sn31 S32 C31 110.89(13) .
O31 Sn31 S32 C31 7.96(15) .
S31 Sn31 S32 C31 -1.48(10) .
C49 Sn31 O31 C37 -68.76(18) .
C45 Sn31 O31 C37 72.28(18) .
S31 Sn31 O31 C37 -177.62(17) .
S32 Sn31 O31 C37 173.53(13) .
C32 N31 C31 S32 -172.0(2) .
C38 N31 C31 S32 4.4(4) .
C32 N31 C31 S31 8.8(4) .
C38 N31 C31 S31 -174.9(2) .
Sn31 S32 C31 N31 -177.0(2) .
Sn31 S32 C31 S31 2.22(14) .
Sn31 S31 C31 N31 176.8(2) .
Sn31 S31 C31 S32 -2.45(16) .
C31 N31 C32 C33 98.7(3) .
C38 N31 C32 C33 -77.9(3) .
N31 C32 C33 C34 -62.1(3) .
C32 C33 C34 C35 -178.0(2) .
C33 C34 C35 C36 -179.3(2) .
C34 C35 C36 C37 -65.5(3) 2_765
Sn31 O31 C37 O32 2.7(3) .
Sn31 O31 C37 C36 -176.92(19) 2_765
C31 N31 C38 C39 94.7(3) .
C32 N31 C38 C39 -88.7(3) .
N31 C38 C39 C44 -91.7(3) .
N31 C38 C39 C40 88.2(3) .
C44 C39 C40 C41 0.8(4) .
C38 C39 C40 C41 -179.1(3) .
C39 C40 C41 C42 -0.9(5) .
C40 C41 C42 C43 0.2(5) .
C41 C42 C43 C44 0.6(5) .
C42 C43 C44 C39 -0.7(5) .
C40 C39 C44 C43 0.0(4) .
C38 C39 C44 C43 179.8(3) .
C49 Sn31 C45 C46 -158.3(2) .
O31 Sn31 C45 C46 90.7(2) .
S31 Sn31 C45 C46 5.7(2) .
S32 Sn31 C45 C46 -61.1(2) .
Sn31 C45 C46 C47 -172.1(2) .
C45 C46 C47 C48 -64.9(4) .
C45 Sn31 C49 C50 130.4(2) .
O31 Sn31 C49 C50 -119.5(2) .
S31 Sn31 C49 C50 -33.8(3) .
S32 Sn31 C49 C50 35.2(2) .
Sn31 C49 C50 C51 174.6(2) .
C49 C50 C51 C52 61.8(4) .
